data_7243703
loop_
_publ_author_name
'Liang, Yu-Jie'
'Yao, Jun'
'Deng, Min'
'Liu, Yan-E.'
'Xu, Quan-Qing'
'Li, Qiu-Xia'
'Jing, Bi'
'Zhu, Ai-Xin'
'Huang, Bo'

_publ_section_title
;
 A porous anionic zinc(ii) metal--organic framework for gas adsorption,
 selective uptake of dyes and sensing of Fe3+ by Tb3+ ion encapsulation
;
_journal_issue 41
_journal_name_full CrystEngComm
_journal_page_first 7348
_journal_page_last 7357
_journal_paper_doi 10.1039/D1CE01074C
_journal_volume 23
_journal_year 2021
_chemical_formula_sum 'C23 H16 N3 O8 S4 Zn2'
_chemical_formula_weight 721.37
_space_group_crystal_system monoclinic
_space_group_IT_number 15
_space_group_name_Hall '-C 2yc'
_space_group_name_H-M_alt 'C 1 2/c 1'
_atom_sites_solution_hydrogens mixed
_audit_creation_method SHELXL-2014/7
_audit_update_record
;
2021-07-25 deposited with the CCDC.	2021-09-13 downloaded from the CCDC.
;
_cell_angle_alpha 90
_cell_angle_beta 90.205(2)
_cell_angle_gamma 90
_cell_formula_units_Z 8
_cell_length_a 14.3455(5)
_cell_length_b 27.8054(11)
_cell_length_c 27.7080(11)
_cell_measurement_reflns_used 73181
_cell_measurement_temperature 100(2)
_cell_measurement_theta_max 72.303
_cell_measurement_theta_min 3.177
_cell_volume 11052.2(7)
_computing_structure_refinement 'SHELXL-2014/7 (Sheldrick, 2014)'
_diffrn_ambient_temperature 100(2)
_diffrn_measured_fraction_theta_full 1.000
_diffrn_measured_fraction_theta_max 0.994
_diffrn_measurement_device_type 'Bruker APEX-II CCD'
_diffrn_measurement_method '\f and \w scans'
_diffrn_radiation_type CuK\a
_diffrn_radiation_wavelength 1.54178
_diffrn_reflns_av_R_equivalents 0.1138
_diffrn_reflns_av_unetI/netI 0.0430
_diffrn_reflns_Laue_measured_fraction_full 1.000
_diffrn_reflns_Laue_measured_fraction_max 0.994
_diffrn_reflns_limit_h_max 17
_diffrn_reflns_limit_h_min -17
_diffrn_reflns_limit_k_max 30
_diffrn_reflns_limit_k_min -34
_diffrn_reflns_limit_l_max 34
_diffrn_reflns_limit_l_min -34
_diffrn_reflns_number 135067
_diffrn_reflns_point_group_measured_fraction_full 1.000
_diffrn_reflns_point_group_measured_fraction_max 0.994
_diffrn_reflns_theta_full 67.679
_diffrn_reflns_theta_max 72.694
_diffrn_reflns_theta_min 3.179
_exptl_absorpt_coefficient_mu 2.714
_exptl_absorpt_correction_T_max 0.7621
_exptl_absorpt_correction_T_min 0.4532
_exptl_absorpt_correction_type multi-scan
_exptl_absorpt_process_details SADABS
_exptl_crystal_colour colorless
_exptl_crystal_density_diffrn 0.867
_exptl_crystal_description block
_exptl_crystal_F_000 2904
_exptl_crystal_size_max 0.380
_exptl_crystal_size_mid 0.060
_exptl_crystal_size_min 0.060
_refine_diff_density_max 2.548
_refine_diff_density_min -1.246
_refine_diff_density_rms 0.171
_refine_ls_extinction_method none
_refine_ls_goodness_of_fit_ref 1.059
_refine_ls_hydrogen_treatment constr
_refine_ls_matrix_type full
_refine_ls_number_parameters 362
_refine_ls_number_reflns 10980
_refine_ls_number_restraints 76
_refine_ls_restrained_S_all 1.138
_refine_ls_R_factor_all 0.1197
_refine_ls_R_factor_gt 0.1137
_refine_ls_shift/su_max 0.000
_refine_ls_shift/su_mean 0.000
_refine_ls_structure_factor_coef Fsqd
_refine_ls_weighting_details 'w=1/[\s^2^(Fo^2^)+(0.1000P)^2^+250.8000P] where P=(Fo^2^+2Fc^2^)/3'
_refine_ls_weighting_scheme calc
_refine_ls_wR_factor_gt 0.2747
_refine_ls_wR_factor_ref 0.2794
_reflns_Friedel_coverage 0.000
_reflns_number_gt 10112
_reflns_number_total 10980
_reflns_threshold_expression 'I > 2\s(I)'
_cod_data_source_file d1ce01074c2.cif
_cod_data_source_block Zn_MOF
_cod_depositor_comments 'Adding full bibliography for 7243703.cif.'
_cod_original_sg_symbol_H-M 'C 2/c'
_cod_database_code 7243703
_shelx_shelxl_version_number 2014/7
_shelx_space_group_comment
;
The symmetry employed for this shelxl refinement is uniquely defined
by the following loop, which should always be used as a source of
symmetry information in preference to the above space-group names.
They are only intended as comments.
;
_shelx_estimated_absorpt_t_min 0.425
_shelx_estimated_absorpt_t_max 0.854

loop_
_space_group_symop_operation_xyz
'x, y, z'
'-x, y, -z+1/2'
'x+1/2, y+1/2, z'
'-x+1/2, y+1/2, -z+1/2'
'-x, -y, -z'
'x, -y, z-1/2'
'-x+1/2, -y+1/2, -z'
'x+1/2, -y+1/2, z-1/2'

loop_
_atom_site_label
_atom_site_type_symbol
_atom_site_fract_x
_atom_site_fract_y
_atom_site_fract_z
_atom_site_U_iso_or_equiv
_atom_site_adp_type
_atom_site_occupancy
_atom_site_site_symmetry_order
_atom_site_calc_flag
_atom_site_refinement_flags_posn
_atom_site_refinement_flags_adp
_atom_site_refinement_flags_occupancy
_atom_site_disorder_assembly
_atom_site_disorder_group
Zn1 Zn 0.24142(7) 0.29927(3) 0.45305(4) 0.0280(3) Uani 1 1 d . . . . .
Zn2 Zn 0.64705(6) 0.25370(3) 0.49648(4) 0.0193(2) Uani 1 1 d . . . . .
S1 S 0.0926(2) 0.47526(10) 0.4702(2) 0.1065(17) Uani 1 1 d . U . . .
S2 S 0.11224(18) 0.58646(9) 0.48250(19) 0.0870(13) Uani 1 1 d . U . . .
S3 S 0.0950(3) 0.2854(3) 0.27592(13) 0.133(2) Uani 1 1 d . U . . .
S4 S 0.1126(2) 0.2681(3) 0.16421(12) 0.1236(19) Uani 1 1 d . U . . .
O1 O 0.2632(5) 0.3680(2) 0.4678(3) 0.0523(17) Uani 1 1 d . . . . .
O2 O 0.1144(7) 0.3751(3) 0.4598(6) 0.126(5) Uani 1 1 d . U . . .
O3 O 0.3205(4) 0.6748(2) 0.4988(4) 0.062(2) Uani 1 1 d . . . . .
O4 O 0.1683(4) 0.6814(2) 0.4934(4) 0.065(2) Uani 1 1 d . . . . .
O5 O 0.2635(6) 0.2876(3) 0.3851(2) 0.0578(19) Uani 1 1 d . . . . .
O6 O 0.1168(9) 0.2958(6) 0.3759(4) 0.131(5) Uani 1 1 d . U . . .
O7 O 0.3203(5) 0.2580(3) 0.0748(2) 0.058(2) Uani 1 1 d . . . . .
O8 O 0.1708(5) 0.2504(3) 0.0688(2) 0.059(2) Uani 1 1 d . U . . .
N1 N 0.3582(4) 0.2700(2) 0.4808(2) 0.0270(13) Uani 1 1 d . . . . .
N2 N 0.3650(5) 0.2346(3) 0.5149(2) 0.0336(15) Uani 1 1 d . . . . .
N3 N 0.5074(4) 0.2541(2) 0.4960(3) 0.0257(13) Uani 1 1 d . . . . .
C1 C 0.1899(8) 0.3912(4) 0.4672(5) 0.066(3) Uani 1 1 d . . . . .
C2 C 0.2010(7) 0.4446(4) 0.4740(5) 0.062(3) Uani 1 1 d . . . . .
C3 C 0.2713(7) 0.4738(3) 0.4811(5) 0.060(3) Uani 1 1 d D . . . .
C4 C 0.2453(8) 0.5231(3) 0.4843(5) 0.056(3) Uani 1 1 d . . . . .
C5 C 0.1500(8) 0.5282(4) 0.4792(5) 0.066(3) Uani 1 1 d . U . . .
C6 C 0.2904(7) 0.5709(3) 0.4898(6) 0.066(4) Uani 1 1 d D . . . .
C7 C 0.2283(7) 0.6052(3) 0.4901(4) 0.050(2) Uani 1 1 d . . . . .
C8 C 0.3717(10) 0.4601(5) 0.4823(7) 0.097(5) Uani 1 1 d D U . . .
H8A H 0.3784 0.4258 0.4799 0.145 Uiso 1 1 d R U . . .
H8B H 0.3964 0.4750 0.4538 0.145 Uiso 1 1 d R U . . .
H8C H 0.4050 0.4715 0.5101 0.145 Uiso 1 1 d R U . . .
C9 C 0.3889(7) 0.5765(4) 0.4957(7) 0.084(4) Uani 1 1 d D U . . .
H9A H 0.4191 0.5449 0.4940 0.126 Uiso 1 1 calc R U . . .
H9B H 0.4132 0.5972 0.4701 0.126 Uiso 1 1 calc R U . . .
H9C H 0.4019 0.5912 0.5272 0.126 Uiso 1 1 calc R U . . .
C10 C 0.2405(6) 0.6586(2) 0.4944(3) 0.0385(19) Uani 1 1 d . . . . .
C11 C 0.1941(9) 0.2878(7) 0.3600(4) 0.085(5) Uani 1 1 d . . . . .
C12 C 0.2035(9) 0.2794(7) 0.3077(4) 0.084(5) Uani 1 1 d . . . . .
C13 C 0.2737(8) 0.2742(6) 0.2776(4) 0.075(4) Uani 1 1 d D . . . .
C14 C 0.2444(8) 0.2704(5) 0.2270(3) 0.062(3) Uani 1 1 d . . . . .
C15 C 0.1527(9) 0.2686(9) 0.2219(4) 0.124(8) Uani 1 1 d . . . . .
C16 C 0.2903(7) 0.2661(7) 0.1816(4) 0.087(5) Uani 1 1 d D . . . .
C17 C 0.2277(6) 0.2604(5) 0.1442(3) 0.057(3) Uani 1 1 d . . . . .
C18 C 0.3794(12) 0.2689(9) 0.2892(7) 0.126(7) Uani 1 1 d D U . . .
H18A H 0.4143 0.2656 0.2590 0.190 Uiso 1 1 calc R U . . .
H18B H 0.4012 0.2974 0.3066 0.190 Uiso 1 1 calc R U . . .
H18C H 0.3894 0.2402 0.3091 0.190 Uiso 1 1 calc R U . . .
C19 C 0.3901(8) 0.2621(7) 0.1721(5) 0.095(5) Uani 1 1 d D U . . .
H19A H 0.4003 0.2597 0.1372 0.143 Uiso 1 1 calc R U . . .
H19B H 0.4222 0.2907 0.1846 0.143 Uiso 1 1 calc R U . . .
H19C H 0.4149 0.2334 0.1881 0.143 Uiso 1 1 calc R U . . .
C20 C 0.2402(6) 0.2565(3) 0.0910(3) 0.0339(18) Uani 1 1 d . . . . .
C21 C 0.4694(6) 0.3205(4) 0.4345(4) 0.047(2) Uani 1 1 d . . . . .
H21A H 0.5372 0.3235 0.4313 0.071 Uiso 1 1 calc R U . . .
H21B H 0.4420 0.3126 0.4031 0.071 Uiso 1 1 calc R U . . .
H21C H 0.4436 0.3510 0.4461 0.071 Uiso 1 1 calc R U . . .
C22 C 0.4467(5) 0.2803(3) 0.4708(3) 0.0303(17) Uani 1 1 d . . . . .
C23 C 0.4536(6) 0.2255(3) 0.5217(4) 0.038(2) Uani 1 1 d . . . . .
H23A H 0.4764 0.2011 0.5426 0.046 Uiso 1 1 calc R U . . .

loop_
_atom_site_aniso_label
_atom_site_aniso_U_11
_atom_site_aniso_U_22
_atom_site_aniso_U_33
_atom_site_aniso_U_23
_atom_site_aniso_U_13
_atom_site_aniso_U_12
Zn1 0.0253(5) 0.0231(5) 0.0355(5) 0.0034(4) 0.0033(4) -0.0011(4)
Zn2 0.0065(4) 0.0210(4) 0.0303(5) -0.0025(3) 0.0045(4) -0.0003(3)
S1 0.0392(14) 0.0271(13) 0.253(5) -0.008(2) 0.003(2) -0.0026(11)
S2 0.0317(12) 0.0271(12) 0.202(4) -0.0079(17) 0.0052(18) 0.0000(9)
S3 0.0531(19) 0.298(7) 0.0470(17) -0.011(3) 0.0110(15) 0.005(3)
S4 0.0332(14) 0.297(6) 0.0405(15) -0.019(3) 0.0036(12) 0.002(3)
O1 0.041(4) 0.030(3) 0.086(5) 0.003(3) 0.017(3) 0.001(3)
O2 0.063(6) 0.049(5) 0.265(14) -0.018(7) -0.010(8) -0.008(4)
O3 0.022(3) 0.023(3) 0.140(7) -0.011(4) -0.006(4) 0.004(2)
O4 0.017(3) 0.031(3) 0.147(8) -0.015(4) 0.011(4) -0.008(2)
O5 0.062(5) 0.073(5) 0.038(3) 0.008(3) 0.002(3) -0.002(4)
O6 0.088(7) 0.252(14) 0.054(5) 0.004(7) 0.006(5) 0.040(9)
O7 0.026(3) 0.118(7) 0.029(3) -0.007(4) 0.005(3) -0.002(4)
O8 0.029(3) 0.122(6) 0.025(3) -0.004(3) 0.010(3) -0.002(3)
N1 0.020(3) 0.025(3) 0.036(3) 0.006(3) 0.000(2) -0.008(2)
N2 0.027(3) 0.038(4) 0.035(4) 0.006(3) 0.001(3) -0.004(3)
N3 0.019(3) 0.022(3) 0.036(3) -0.001(3) 0.004(3) -0.002(2)
C1 0.043(6) 0.034(5) 0.120(11) 0.000(6) 0.009(6) -0.007(4)
C2 0.038(5) 0.029(5) 0.118(10) -0.001(5) 0.001(6) 0.000(4)
C3 0.047(6) 0.021(4) 0.112(9) 0.001(5) 0.005(6) 0.007(4)
C4 0.049(5) 0.013(4) 0.107(8) 0.005(4) 0.008(6) 0.002(4)
C5 0.046(5) 0.033(5) 0.117(8) 0.001(5) 0.001(5) -0.008(4)
C6 0.039(5) 0.025(5) 0.134(11) -0.006(6) -0.005(6) -0.007(4)
C7 0.041(5) 0.030(5) 0.079(7) -0.012(4) 0.007(5) 0.001(4)
C8 0.090(8) 0.057(6) 0.143(9) -0.003(7) 0.001(7) 0.022(6)
C9 0.035(5) 0.041(6) 0.176(13) 0.006(8) -0.006(7) 0.000(4)
C10 0.035(4) 0.012(3) 0.068(6) 0.002(3) -0.004(4) -0.009(3)
C11 0.047(7) 0.171(17) 0.039(6) 0.003(8) 0.000(5) 0.011(8)
C12 0.052(7) 0.159(15) 0.042(6) -0.007(8) 0.000(5) -0.025(8)
C13 0.056(7) 0.132(12) 0.036(5) -0.009(6) -0.001(5) 0.004(7)
C14 0.034(5) 0.119(10) 0.034(5) -0.006(5) 0.007(4) 0.004(6)
C15 0.033(6) 0.31(3) 0.032(6) -0.001(10) 0.001(5) -0.047(10)
C16 0.024(5) 0.188(17) 0.050(7) -0.009(8) 0.008(5) -0.021(7)
C17 0.027(5) 0.118(10) 0.025(4) 0.001(5) 0.005(3) -0.002(5)
C18 0.082(10) 0.211(16) 0.085(10) -0.008(11) -0.055(9) -0.008(11)
C19 0.031(6) 0.198(15) 0.056(7) -0.005(9) 0.010(5) -0.003(8)
C20 0.020(4) 0.059(5) 0.022(3) 0.001(3) 0.002(3) 0.000(4)
C21 0.023(4) 0.047(5) 0.071(6) 0.013(5) 0.009(4) -0.019(4)
C22 0.026(4) 0.024(4) 0.041(4) 0.002(3) 0.012(3) -0.010(3)
C23 0.024(4) 0.031(4) 0.061(6) -0.002(4) -0.004(4) 0.008(3)

loop_
_atom_type_symbol
_atom_type_description
_atom_type_scat_dispersion_real
_atom_type_scat_dispersion_imag
_atom_type_scat_source
C C 0.0181 0.0091 'International Tables Vol C Tables 4.2.6.8 and 6.1.1.4'
H H 0.0000 0.0000 'International Tables Vol C Tables 4.2.6.8 and 6.1.1.4'
N N 0.0311 0.0180 'International Tables Vol C Tables 4.2.6.8 and 6.1.1.4'
O O 0.0492 0.0322 'International Tables Vol C Tables 4.2.6.8 and 6.1.1.4'
S S 0.3331 0.5567 'International Tables Vol C Tables 4.2.6.8 and 6.1.1.4'
Zn Zn -1.5491 0.6778 'International Tables Vol C Tables 4.2.6.8 and 6.1.1.4'

loop_
_geom_angle_atom_site_label_1
_geom_angle_atom_site_label_2
_geom_angle_atom_site_label_3
_geom_angle
_geom_angle_site_symmetry_1
_geom_angle_site_symmetry_3
_geom_angle_publ_flag
O5 Zn1 N2 118.6(3) . 7_556 ?
O5 Zn1 O1 109.6(3) . . ?
N2 Zn1 O1 118.8(3) 7_556 . ?
O5 Zn1 N1 99.5(3) . . ?
N2 Zn1 N1 106.0(2) 7_556 . ?
O1 Zn1 N1 100.5(3) . . ?
N3 Zn2 O4 99.0(2) . 3_545 ?
N3 Zn2 O7 103.1(3) . 2_655 ?
O4 Zn2 O7 89.0(4) 3_545 2_655 ?
N3 Zn2 O3 102.8(2) . 5_666 ?
O4 Zn2 O3 158.2(2) 3_545 5_666 ?
O7 Zn2 O3 87.2(4) 2_655 5_666 ?
N3 Zn2 O8 99.8(3) . 8_556 ?
O4 Zn2 O8 87.8(4) 3_545 8_556 ?
O7 Zn2 O8 157.1(2) 2_655 8_556 ?
O3 Zn2 O8 87.4(4) 5_666 8_556 ?
N3 Zn2 Zn2 175.0(2) . 7_656 ?
O4 Zn2 Zn2 77.58(17) 3_545 7_656 ?
O7 Zn2 Zn2 80.53(19) 2_655 7_656 ?
O3 Zn2 Zn2 80.61(17) 5_666 7_656 ?
O8 Zn2 Zn2 76.60(19) 8_556 7_656 ?
C5 S1 C2 89.1(5) . . ?
C5 S2 C7 89.3(5) . . ?
C15 S3 C12 89.0(6) . . ?
C15 S4 C17 89.0(6) . . ?
C1 O1 Zn1 111.6(7) . . ?
C10 O3 Zn2 124.7(5) . 5_666 ?
C10 O4 Zn2 129.9(5) . 3_455 ?
C11 O5 Zn1 114.8(8) . . ?
C20 O7 Zn2 124.6(6) . 2_655 ?
C20 O8 Zn2 131.2(6) . 8_455 ?
C22 N1 N2 103.5(6) . . ?
C22 N1 Zn1 128.8(6) . . ?
N2 N1 Zn1 127.7(5) . . ?
C23 N2 N1 107.7(7) . . ?
C23 N2 Zn1 125.9(6) . 7_556 ?
N1 N2 Zn1 126.3(5) . 7_556 ?
C23 N3 C22 103.4(6) . . ?
C23 N3 Zn2 125.5(6) . . ?
C22 N3 Zn2 131.1(5) . . ?
O2 C1 O1 125.6(11) . . ?
O2 C1 C2 119.2(11) . . ?
O1 C1 C2 115.1(9) . . ?
C3 C2 C1 135.3(10) . . ?
C3 C2 S1 112.6(8) . . ?
C1 C2 S1 112.0(7) . . ?
C2 C3 C4 113.9(10) . . ?
C2 C3 C8 126.1(10) . . ?
C4 C3 C8 119.8(10) . . ?
C5 C4 C3 110.6(9) . . ?
C5 C4 C6 110.5(8) . . ?
C3 C4 C6 138.9(10) . . ?
C4 C5 S1 113.9(8) . . ?
C4 C5 S2 113.9(7) . . ?
S1 C5 S2 132.3(7) . . ?
C7 C6 C9 126.4(9) . . ?
C7 C6 C4 111.0(9) . . ?
C9 C6 C4 122.6(9) . . ?
C6 C7 C10 130.2(9) . . ?
C6 C7 S2 115.4(7) . . ?
C10 C7 S2 114.5(7) . . ?
C3 C8 H8A 110.4 . . ?
C3 C8 H8B 103.4 . . ?
H8A C8 H8B 109.5 . . ?
C3 C8 H8C 114.3 . . ?
H8A C8 H8C 109.5 . . ?
H8B C8 H8C 109.5 . . ?
C6 C9 H9A 109.5 . . ?
C6 C9 H9B 109.5 . . ?
H9A C9 H9B 109.5 . . ?
C6 C9 H9C 109.5 . . ?
H9A C9 H9C 109.5 . . ?
H9B C9 H9C 109.5 . . ?
O3 C10 O4 127.1(7) . . ?
O3 C10 C7 118.3(8) . . ?
O4 C10 C7 114.5(7) . . ?
O6 C11 O5 122.8(12) . . ?
O6 C11 C12 118.2(12) . . ?
O5 C11 C12 119.0(11) . . ?
C13 C12 C11 135.5(12) . . ?
C13 C12 S3 111.2(9) . . ?
C11 C12 S3 112.6(10) . . ?
C12 C13 C14 113.4(11) . . ?
C12 C13 C18 128.7(12) . . ?
C14 C13 C18 117.8(11) . . ?
C15 C14 C16 111.4(10) . . ?
C15 C14 C13 112.7(10) . . ?
C16 C14 C13 135.9(10) . . ?
C14 C15 S4 115.7(9) . . ?
C14 C15 S3 111.5(9) . . ?
S4 C15 S3 129.7(10) . . ?
C14 C16 C17 111.8(9) . . ?
C14 C16 C19 128.4(12) . . ?
C17 C16 C19 119.4(11) . . ?
C16 C17 C20 132.2(9) . . ?
C16 C17 S4 111.1(7) . . ?
C20 C17 S4 116.0(7) . . ?
C13 C18 H18A 109.5 . . ?
C13 C18 H18B 109.5 . . ?
H18A C18 H18B 109.5 . . ?
C13 C18 H18C 109.5 . . ?
H18A C18 H18C 109.5 . . ?
H18B C18 H18C 109.5 . . ?
C16 C19 H19A 109.5 . . ?
C16 C19 H19B 109.5 . . ?
H19A C19 H19B 109.5 . . ?
C16 C19 H19C 109.5 . . ?
H19A C19 H19C 109.5 . . ?
H19B C19 H19C 109.5 . . ?
O8 C20 O7 126.8(8) . . ?
O8 C20 C17 114.9(7) . . ?
O7 C20 C17 118.2(8) . . ?
C22 C21 H21A 109.5 . . ?
C22 C21 H21B 109.5 . . ?
H21A C21 H21B 109.5 . . ?
C22 C21 H21C 109.5 . . ?
H21A C21 H21C 109.5 . . ?
H21B C21 H21C 109.5 . . ?
N1 C22 N3 113.2(7) . . ?
N1 C22 C21 119.8(8) . . ?
N3 C22 C21 127.0(7) . . ?
N2 C23 N3 112.1(8) . . ?
N2 C23 H23A 124.0 . . ?
N3 C23 H23A 124.0 . . ?

loop_
_geom_bond_atom_site_label_1
_geom_bond_atom_site_label_2
_geom_bond_distance
_geom_bond_site_symmetry_2
_geom_bond_publ_flag
Zn1 O5 1.938(7) . ?
Zn1 N2 2.003(7) 7_556 ?
Zn1 O1 1.980(6) . ?
Zn1 N1 2.012(6) . ?
Zn2 N3 2.004(6) . ?
Zn2 O4 2.036(7) 3_545 ?
Zn2 O7 2.034(7) 2_655 ?
Zn2 O3 2.047(6) 5_666 ?
Zn2 O8 2.035(7) 8_556 ?
Zn2 Zn2 2.9666(16) 7_656 ?
S1 C5 1.704(11) . ?
S1 C2 1.776(11) . ?
S2 C5 1.712(11) . ?
S2 C7 1.756(10) . ?
S3 C15 1.775(15) . ?
S3 C12 1.794(14) . ?
S4 C15 1.698(12) . ?
S4 C17 1.756(10) . ?
O1 C1 1.232(13) . ?
O2 C1 1.189(14) . ?
O3 C10 1.238(10) . ?
O3 Zn2 2.047(6) 5_666 ?
O4 C10 1.213(11) . ?
O4 Zn2 2.036(7) 3_455 ?
O5 C11 1.212(14) . ?
O6 C11 1.215(16) . ?
O7 C20 1.236(11) . ?
O7 Zn2 2.035(7) 2_655 ?
O8 C20 1.181(11) . ?
O8 Zn2 2.035(7) 8_455 ?
N1 C22 1.332(10) . ?
N1 N2 1.368(9) . ?
N2 C23 1.309(10) . ?
N2 Zn1 2.003(7) 7_556 ?
N3 C23 1.319(11) . ?
N3 C22 1.332(11) . ?
C1 C2 1.504(14) . ?
C2 C3 1.309(14) . ?
C3 C4 1.424(12) . ?
C3 C8 1.490(16) . ?
C4 C5 1.381(16) . ?
C4 C6 1.486(12) . ?
C6 C7 1.306(14) . ?
C6 C9 1.431(13) . ?
C7 C10 1.500(11) . ?
C8 H8A 0.9601 . ?
C8 H8B 0.9600 . ?
C8 H8C 0.9600 . ?
C9 H9A 0.9800 . ?
C9 H9B 0.9800 . ?
C9 H9C 0.9800 . ?
C11 C12 1.474(16) . ?
C12 C13 1.318(17) . ?
C13 C14 1.464(14) . ?
C13 C18 1.557(18) . ?
C14 C15 1.324(16) . ?
C14 C16 1.427(14) . ?
C16 C17 1.379(15) . ?
C16 C19 1.461(14) . ?
C17 C20 1.490(11) . ?
C18 H18A 0.9800 . ?
C18 H18B 0.9800 . ?
C18 H18C 0.9800 . ?
C19 H19A 0.9800 . ?
C19 H19B 0.9800 . ?
C19 H19C 0.9800 . ?
C21 C22 1.537(11) . ?
C21 H21A 0.9800 . ?
C21 H21B 0.9800 . ?
C21 H21C 0.9800 . ?
C23 H23A 0.9500 . ?
